data_7001404
loop_
_publ_author_name
'K\"ohn, Randolf D.'
'Tom\'as Laudo, Lorena'
'Pan, Zhida'
'Speiser, Fredy'
'Kociok-K\"ohn, Gabriele'

_publ_section_title
;
 Triangular tricopper(i) clusters supported by donor-substituted
 triazacyclohexanes
;
_journal_issue 23
_journal_name_full 'Dalton Transactions'
_journal_page_first 4556
_journal_page_last 4568
_journal_paper_doi 10.1039/b819268e
_journal_year 2009
_chemical_formula_moiety 'C21 H24 N6'
_chemical_formula_sum 'C21 H24 N6'
_chemical_formula_weight 360.46
_chemical_name_systematic
;
?
;
_space_group_IT_number 2
_symmetry_cell_setting triclinic
_symmetry_space_group_name_Hall '-P 1'
_symmetry_space_group_name_H-M 'P -1'
_atom_sites_solution_hydrogens geom
_atom_sites_solution_primary direct
_atom_sites_solution_secondary difmap
_audit_creation_method SHELXL-97
_cell_angle_alpha 88.1730(10)
_cell_angle_beta 82.2380(10)
_cell_angle_gamma 61.5410(10)
_cell_formula_units_Z 2
_cell_length_a 10.0590(3)
_cell_length_b 10.0802(3)
_cell_length_c 10.5680(4)
_cell_measurement_reflns_used 9804
_cell_measurement_temperature 150(2)
_cell_measurement_theta_max 27.485
_cell_measurement_theta_min 2.910
_cell_volume 932.79(5)
_computing_cell_refinement 'HKL Scalepack (Otwinski & Minor, 1997)'
_computing_data_collection 'Collect (Nonius BV, 1997-2000)'
_computing_data_reduction
;
DENZO-SCALEPACK Z. Otwinowski and W. Minor, "
Processing of X-ray Diffraction Data Collected in Oscillation Mode ",
Methods in Enzymology, Volume 276: Macromolecular Crystallography,
part A, p.307-326, 1997,C.W. Carter, Jr. & R. M. Sweet, Eds., Academic Press.
;
_computing_molecular_graphics 'ORTEP3 for Windows - Farrugia, L. J. J. Appl. Crystallogr. 1997, 30, 565'
_computing_publication_material
;
'WinGX publication routines, Farrugia,
L. J., J. Appl. Crystallogr., 1999, 32, 837-838
;
_computing_structure_refinement
;
SHELXL97 -Program for Crystal Structure Analysis (Release 97-2).
Sheldrick, G.M., Instit\"ut f\"ur Anorganische Chemie der Universit\"at,
Tammanstrasse 4, D-3400 G\"ottingen, Germany, 1998
;
_computing_structure_solution
;
SIR97- Altomare A., Burla M.C., Camalli M., Cascarano G.L., Giacovazzo C. ,
Guagliardi A., Moliterni A.G.G., Polidori G.,Spagna R.
(1999) J. Appl. Cryst. 32, 115-119
;
_diffrn_ambient_temperature 150(2)
_diffrn_measured_fraction_theta_full 0.993
_diffrn_measured_fraction_theta_max 0.993
_diffrn_measurement_device_type 'Nonius Kappa CCD'
_diffrn_measurement_method '162 2.0 degree images with \w scans'
_diffrn_radiation_monochromator graphite
_diffrn_radiation_source 'fine-focus sealed tube'
_diffrn_radiation_type MoK\a
_diffrn_radiation_wavelength 0.71073
_diffrn_reflns_av_R_equivalents 0.0387
_diffrn_reflns_av_sigmaI/netI 0.0433
_diffrn_reflns_limit_h_max 12
_diffrn_reflns_limit_h_min -13
_diffrn_reflns_limit_k_max 13
_diffrn_reflns_limit_k_min -13
_diffrn_reflns_limit_l_max 13
_diffrn_reflns_limit_l_min -12
_diffrn_reflns_number 12625
_diffrn_reflns_theta_full 27.46
_diffrn_reflns_theta_max 27.46
_diffrn_reflns_theta_min 2.96
_diffrn_standards_decay_% 0
_diffrn_standards_number 0
_exptl_absorpt_coefficient_mu 0.080
_exptl_absorpt_correction_type none
_exptl_crystal_colour colourless
_exptl_crystal_density_diffrn 1.283
_exptl_crystal_density_method 'not measured'
_exptl_crystal_description 'irregular shape'
_exptl_crystal_F_000 384
_exptl_crystal_size_max 0.55
_exptl_crystal_size_mid 0.30
_exptl_crystal_size_min 0.25
_refine_diff_density_max 0.180
_refine_diff_density_min -0.226
_refine_diff_density_rms 0.040
_refine_ls_extinction_method none
_refine_ls_goodness_of_fit_ref 1.032
_refine_ls_hydrogen_treatment constr
_refine_ls_matrix_type full
_refine_ls_number_parameters 244
_refine_ls_number_reflns 4238
_refine_ls_number_restraints 0
_refine_ls_restrained_S_all 1.032
_refine_ls_R_factor_all 0.0568
_refine_ls_R_factor_gt 0.0418
_refine_ls_shift/su_max 0.000
_refine_ls_shift/su_mean 0.000
_refine_ls_structure_factor_coef Fsqd
_refine_ls_weighting_details 'calc w=1/[\s^2^(Fo^2^)+(0.0464P)^2^+0.2226P] where P=(Fo^2^+2Fc^2^)/3'
_refine_ls_weighting_scheme calc
_refine_ls_wR_factor_gt 0.1016
_refine_ls_wR_factor_ref 0.1101
_reflns_number_gt 3344
_reflns_number_total 4238
_reflns_threshold_expression >2sigma(I)
_cod_data_source_file b819268e.txt
_cod_data_source_block k08rdk5
_cod_database_code 7001404

loop_
_symmetry_equiv_pos_as_xyz
'x, y, z'
'-x, -y, -z'

loop_
_atom_site_label
_atom_site_type_symbol
_atom_site_fract_x
_atom_site_fract_y
_atom_site_fract_z
_atom_site_U_iso_or_equiv
_atom_site_adp_type
_atom_site_occupancy
_atom_site_symmetry_multiplicity
_atom_site_calc_flag
_atom_site_refinement_flags
_atom_site_disorder_assembly
_atom_site_disorder_group
C1 C 0.76890(14) 0.00797(13) 0.13187(12) 0.0258(3) Uani 1 1 d . . .
H1A H 0.8094 0.0311 0.0483 0.031 Uiso 1 1 calc R . .
H1B H 0.6783 -0.0023 0.1198 0.031 Uiso 1 1 calc R . .
N1 N 0.72287(11) 0.13241(11) 0.22242(10) 0.0236(2) Uani 1 1 d . . .
C11 C 0.84376(14) 0.17500(14) 0.22580(13) 0.0285(3) Uani 1 1 d . . .
H11A H 0.8775 0.1943 0.1380 0.034 Uiso 1 1 calc R . .
H11B H 0.9326 0.0901 0.2578 0.034 Uiso 1 1 calc R . .
C12 C 0.78913(14) 0.31397(13) 0.31039(12) 0.0257(3) Uani 1 1 d . . .
N11 N 0.88075(12) 0.30722(12) 0.39382(12) 0.0324(3) Uani 1 1 d . . .
C13 C 0.83280(16) 0.42904(15) 0.47139(15) 0.0357(3) Uani 1 1 d . . .
H13 H 0.8974 0.4254 0.5308 0.043 Uiso 1 1 calc R . .
C14 C 0.69590(16) 0.55887(15) 0.47014(14) 0.0343(3) Uani 1 1 d . . .
H14 H 0.6659 0.6414 0.5281 0.041 Uiso 1 1 calc R . .
C15 C 0.60370(16) 0.56543(15) 0.38219(15) 0.0372(3) Uani 1 1 d . . .
H15 H 0.5090 0.6536 0.3776 0.045 Uiso 1 1 calc R . .
C16 C 0.65087(15) 0.44223(14) 0.30089(14) 0.0332(3) Uani 1 1 d . . .
H16 H 0.5894 0.4450 0.2390 0.040 Uiso 1 1 calc R . .
C2 C 0.67109(13) 0.09497(12) 0.34654(11) 0.0222(2) Uani 1 1 d . . .
H2A H 0.5794 0.0839 0.3409 0.027 Uiso 1 1 calc R . .
H2B H 0.6420 0.1785 0.4091 0.027 Uiso 1 1 calc R . .
N2 N 0.79022(11) -0.04600(10) 0.39156(9) 0.0205(2) Uani 1 1 d . . .
C21 C 0.73653(14) -0.08363(13) 0.51571(11) 0.0231(2) Uani 1 1 d . . .
H21A H 0.8112 -0.1876 0.5347 0.028 Uiso 1 1 calc R . .
H21B H 0.6385 -0.0826 0.5105 0.028 Uiso 1 1 calc R . .
C22 C 0.71372(13) 0.02127(12) 0.62463(11) 0.0215(2) Uani 1 1 d . . .
N21 N 0.61018(12) 0.03137(12) 0.72336(10) 0.0279(2) Uani 1 1 d . . .
C23 C 0.59205(16) 0.11696(15) 0.82550(13) 0.0318(3) Uani 1 1 d . . .
H23 H 0.5191 0.1249 0.8961 0.038 Uiso 1 1 calc R . .
C24 C 0.67284(15) 0.19412(14) 0.83428(12) 0.0293(3) Uani 1 1 d . . .
H24 H 0.6563 0.2529 0.9090 0.035 Uiso 1 1 calc R . .
C25 C 0.77844(14) 0.18364(14) 0.73145(13) 0.0294(3) Uani 1 1 d . . .
H25 H 0.8359 0.2356 0.7340 0.035 Uiso 1 1 calc R . .
C26 C 0.79927(14) 0.09634(14) 0.62481(12) 0.0264(3) Uani 1 1 d . . .
H26 H 0.8709 0.0878 0.5528 0.032 Uiso 1 1 calc R . .
C3 C 0.82826(13) -0.16738(12) 0.29928(11) 0.0214(2) Uani 1 1 d . . .
H3A H 0.7362 -0.1776 0.2929 0.026 Uiso 1 1 calc R . .
H3B H 0.9065 -0.2639 0.3287 0.026 Uiso 1 1 calc R . .
N3 N 0.88599(11) -0.13646(10) 0.17406(9) 0.0215(2) Uani 1 1 d . . .
C31 C 0.91967(14) -0.25755(13) 0.08128(11) 0.0239(3) Uani 1 1 d . . .
H31A H 0.9401 -0.2265 -0.0059 0.029 Uiso 1 1 calc R . .
H31B H 0.8293 -0.2732 0.0847 0.029 Uiso 1 1 calc R . .
C32 C 1.05540(13) -0.40423(13) 0.10704(11) 0.0226(2) Uani 1 1 d . . .
N31 N 1.19336(12) -0.41984(12) 0.06208(11) 0.0315(3) Uani 1 1 d . . .
C33 C 1.31514(16) -0.54817(17) 0.08792(16) 0.0393(3) Uani 1 1 d . . .
H33 H 1.4137 -0.5606 0.0567 0.047 Uiso 1 1 calc R . .
C34 C 1.30650(16) -0.66321(16) 0.15684(14) 0.0376(3) Uani 1 1 d . . .
H34 H 1.3964 -0.7513 0.1731 0.045 Uiso 1 1 calc R . .
C35 C 1.16409(16) -0.64683(14) 0.20135(13) 0.0331(3) Uani 1 1 d . . .
H35 H 1.1534 -0.7237 0.2487 0.040 Uiso 1 1 calc R . .
C36 C 1.03683(15) -0.51575(14) 0.17555(12) 0.0270(3) Uani 1 1 d . . .
H36 H 0.9373 -0.5021 0.2045 0.032 Uiso 1 1 calc R . .

loop_
_atom_site_aniso_label
_atom_site_aniso_U_11
_atom_site_aniso_U_22
_atom_site_aniso_U_33
_atom_site_aniso_U_23
_atom_site_aniso_U_13
_atom_site_aniso_U_12
C1 0.0297(6) 0.0226(6) 0.0226(6) 0.0035(5) -0.0063(5) -0.0099(5)
N1 0.0257(5) 0.0196(5) 0.0245(5) 0.0027(4) -0.0033(4) -0.0102(4)
C11 0.0267(6) 0.0224(6) 0.0347(7) 0.0018(5) 0.0024(5) -0.0121(5)
C12 0.0253(6) 0.0212(6) 0.0312(7) 0.0057(5) -0.0018(5) -0.0125(5)
N11 0.0285(6) 0.0273(6) 0.0420(7) 0.0044(5) -0.0088(5) -0.0129(5)
C13 0.0372(7) 0.0341(7) 0.0408(8) 0.0038(6) -0.0126(6) -0.0194(6)
C14 0.0405(8) 0.0244(6) 0.0392(8) -0.0003(5) -0.0048(6) -0.0166(6)
C15 0.0346(7) 0.0216(6) 0.0484(9) 0.0017(6) -0.0105(6) -0.0065(5)
C16 0.0334(7) 0.0239(6) 0.0409(8) 0.0029(5) -0.0128(6) -0.0107(5)
C2 0.0205(5) 0.0185(5) 0.0251(6) 0.0021(4) -0.0022(4) -0.0076(4)
N2 0.0229(5) 0.0170(5) 0.0191(5) 0.0000(4) -0.0016(4) -0.0077(4)
C21 0.0274(6) 0.0196(5) 0.0224(6) 0.0006(4) -0.0016(5) -0.0117(5)
C22 0.0213(5) 0.0174(5) 0.0219(6) 0.0014(4) -0.0041(4) -0.0059(4)
N21 0.0327(6) 0.0278(5) 0.0239(5) -0.0015(4) 0.0009(4) -0.0159(5)
C23 0.0377(7) 0.0340(7) 0.0222(6) -0.0030(5) 0.0032(5) -0.0174(6)
C24 0.0335(7) 0.0261(6) 0.0247(6) -0.0032(5) -0.0074(5) -0.0102(5)
C25 0.0240(6) 0.0294(6) 0.0354(7) -0.0037(5) -0.0068(5) -0.0122(5)
C26 0.0207(6) 0.0275(6) 0.0286(6) -0.0029(5) -0.0007(5) -0.0101(5)
C3 0.0233(5) 0.0182(5) 0.0209(6) -0.0002(4) -0.0027(4) -0.0085(4)
N3 0.0249(5) 0.0186(5) 0.0188(5) 0.0005(4) -0.0031(4) -0.0086(4)
C31 0.0286(6) 0.0236(6) 0.0197(6) -0.0008(4) -0.0036(5) -0.0123(5)
C32 0.0262(6) 0.0228(6) 0.0192(6) -0.0052(4) -0.0020(4) -0.0119(5)
N31 0.0282(5) 0.0288(6) 0.0362(6) -0.0062(5) 0.0021(5) -0.0136(5)
C33 0.0258(7) 0.0376(8) 0.0488(9) -0.0116(6) 0.0002(6) -0.0111(6)
C34 0.0339(7) 0.0289(7) 0.0374(8) -0.0067(6) -0.0112(6) -0.0028(6)
C35 0.0439(8) 0.0242(6) 0.0253(7) -0.0004(5) -0.0069(6) -0.0108(6)
C36 0.0306(6) 0.0263(6) 0.0236(6) -0.0018(5) -0.0022(5) -0.0133(5)

loop_
_atom_type_symbol
_atom_type_description
_atom_type_scat_dispersion_real
_atom_type_scat_dispersion_imag
_atom_type_scat_source
C C 0.0033 0.0016 'International Tables Vol C Tables 4.2.6.8 and 6.1.1.4'
H H 0.0000 0.0000 'International Tables Vol C Tables 4.2.6.8 and 6.1.1.4'
N N 0.0061 0.0033 'International Tables Vol C Tables 4.2.6.8 and 6.1.1.4'

loop_
_geom_angle_atom_site_label_1
_geom_angle_atom_site_label_2
_geom_angle_atom_site_label_3
_geom_angle
_geom_angle_site_symmetry_1
_geom_angle_site_symmetry_3
_geom_angle_publ_flag
N1 C1 N3 112.59(10) . . ?
N1 C1 H1A 109.1 . . ?
N3 C1 H1A 109.1 . . ?
N1 C1 H1B 109.1 . . ?
N3 C1 H1B 109.1 . . ?
H1A C1 H1B 107.8 . . ?
C2 N1 C1 109.03(9) . . ?
C2 N1 C11 113.21(10) . . ?
C1 N1 C11 112.27(10) . . ?
N1 C11 C12 111.69(10) . . ?
N1 C11 H11A 109.3 . . ?
C12 C11 H11A 109.3 . . ?
N1 C11 H11B 109.3 . . ?
C12 C11 H11B 109.3 . . ?
H11A C11 H11B 107.9 . . ?
N11 C12 C16 122.08(12) . . ?
N11 C12 C11 116.58(11) . . ?
C16 C12 C11 121.33(12) . . ?
C12 N11 C13 117.41(11) . . ?
N11 C13 C14 124.06(13) . . ?
N11 C13 H13 118.0 . . ?
C14 C13 H13 118.0 . . ?
C13 C14 C15 117.97(13) . . ?
C13 C14 H14 121.0 . . ?
C15 C14 H14 121.0 . . ?
C14 C15 C16 119.07(12) . . ?
C14 C15 H15 120.5 . . ?
C16 C15 H15 120.5 . . ?
C15 C16 C12 119.38(13) . . ?
C15 C16 H16 120.3 . . ?
C12 C16 H16 120.3 . . ?
N1 C2 N2 111.61(9) . . ?
N1 C2 H2A 109.3 . . ?
N2 C2 H2A 109.3 . . ?
N1 C2 H2B 109.3 . . ?
N2 C2 H2B 109.3 . . ?
H2A C2 H2B 108.0 . . ?
C3 N2 C21 108.56(9) . . ?
C3 N2 C2 108.13(9) . . ?
C21 N2 C2 111.21(9) . . ?
N2 C21 C22 114.39(9) . . ?
N2 C21 H21A 108.7 . . ?
C22 C21 H21A 108.7 . . ?
N2 C21 H21B 108.7 . . ?
C22 C21 H21B 108.7 . . ?
H21A C21 H21B 107.6 . . ?
N21 C22 C26 122.63(11) . . ?
N21 C22 C21 115.09(10) . . ?
C26 C22 C21 122.22(11) . . ?
C22 N21 C23 117.20(11) . . ?
N21 C23 C24 124.03(12) . . ?
N21 C23 H23 118.0 . . ?
C24 C23 H23 118.0 . . ?
C23 C24 C25 118.19(12) . . ?
C23 C24 H24 120.9 . . ?
C25 C24 H24 120.9 . . ?
C24 C25 C26 118.99(12) . . ?
C24 C25 H25 120.5 . . ?
C26 C25 H25 120.5 . . ?
C25 C26 C22 118.96(12) . . ?
C25 C26 H26 120.5 . . ?
C22 C26 H26 120.5 . . ?
N2 C3 N3 110.58(9) . . ?
N2 C3 H3A 109.5 . . ?
N3 C3 H3A 109.5 . . ?
N2 C3 H3B 109.5 . . ?
N3 C3 H3B 109.5 . . ?
H3A C3 H3B 108.1 . . ?
C3 N3 C31 109.95(9) . . ?
C3 N3 C1 108.95(9) . . ?
C31 N3 C1 109.18(9) . . ?
N3 C31 C32 112.13(9) . . ?
N3 C31 H31A 109.2 . . ?
C32 C31 H31A 109.2 . . ?
N3 C31 H31B 109.2 . . ?
C32 C31 H31B 109.2 . . ?
H31A C31 H31B 107.9 . . ?
N31 C32 C36 122.26(11) . . ?
N31 C32 C31 116.52(11) . . ?
C36 C32 C31 121.21(11) . . ?
C32 N31 C33 116.99(12) . . ?
N31 C33 C34 124.31(13) . . ?
N31 C33 H33 117.8 . . ?
C34 C33 H33 117.8 . . ?
C35 C34 C33 118.24(12) . . ?
C35 C34 H34 120.9 . . ?
C33 C34 H34 120.9 . . ?
C34 C35 C36 118.51(13) . . ?
C34 C35 H35 120.7 . . ?
C36 C35 H35 120.7 . . ?
C35 C36 C32 119.67(12) . . ?
C35 C36 H36 120.2 . . ?
C32 C36 H36 120.2 . . ?

loop_
_geom_bond_atom_site_label_1
_geom_bond_atom_site_label_2
_geom_bond_distance
_geom_bond_site_symmetry_2
_geom_bond_publ_flag
C1 N1 1.4515(15) . ?
C1 N3 1.4738(14) . ?
C1 H1A 0.9900 . ?
C1 H1B 0.9900 . ?
N1 C2 1.4510(15) . ?
N1 C11 1.4747(16) . ?
C11 C12 1.5089(17) . ?
C11 H11A 0.9900 . ?
C11 H11B 0.9900 . ?
C12 N11 1.3368(17) . ?
C12 C16 1.3898(17) . ?
N11 C13 1.3437(18) . ?
C13 C14 1.377(2) . ?
C13 H13 0.9500 . ?
C14 C15 1.378(2) . ?
C14 H14 0.9500 . ?
C15 C16 1.3791(19) . ?
C15 H15 0.9500 . ?
C16 H16 0.9500 . ?
C2 N2 1.4730(14) . ?
C2 H2A 0.9900 . ?
C2 H2B 0.9900 . ?
N2 C3 1.4573(14) . ?
N2 C21 1.4591(15) . ?
C21 C22 1.5070(16) . ?
C21 H21A 0.9900 . ?
C21 H21B 0.9900 . ?
C22 N21 1.3401(15) . ?
C22 C26 1.3908(17) . ?
N21 C23 1.3412(17) . ?
C23 C24 1.3788(19) . ?
C23 H23 0.9500 . ?
C24 C25 1.3816(19) . ?
C24 H24 0.9500 . ?
C25 C26 1.3828(18) . ?
C25 H25 0.9500 . ?
C26 H26 0.9500 . ?
C3 N3 1.4574(15) . ?
C3 H3A 0.9900 . ?
C3 H3B 0.9900 . ?
N3 C31 1.4692(14) . ?
C31 C32 1.5083(16) . ?
C31 H31A 0.9900 . ?
C31 H31B 0.9900 . ?
C32 N31 1.3398(16) . ?
C32 C36 1.3909(17) . ?
N31 C33 1.3439(18) . ?
C33 C34 1.381(2) . ?
C33 H33 0.9500 . ?
C34 C35 1.378(2) . ?
C34 H34 0.9500 . ?
C35 C36 1.3850(18) . ?
C35 H35 0.9500 . ?
C36 H36 0.9500 . ?

loop_
_cod_related_entry_id
_cod_related_entry_database
_cod_related_entry_code
1 ChemSpider 30652598
